data_1511059
loop_
_publ_author_name
'Kuz'ma, Yu.B.'
'Chepiga, M.V.'

_publ_section_title
;
 The system rhenium - cobalt - boron
;
_journal_name_full 'Izvestiya Akademii Nauk SSSR, Neorganicheskie Materialy'
_journal_page_first 1688
_journal_page_last 1696
_journal_volume 9
_journal_year 1973
_chemical_formula_sum 'B Co1.56 Re1.44'
_chemical_name_systematic 'Re1.44 Co1.56 B'
_space_group_IT_number 86
_symmetry_space_group_name_Hall 'P 4n -1n'
_symmetry_space_group_name_H-M 'P 42/n :1'
_cell_angle_alpha 90
_cell_angle_beta 90
_cell_angle_gamma 90
_cell_formula_units_Z 8
_cell_length_a 8.863
_cell_length_b 8.863
_cell_length_c 4.441
_cell_volume 348.853
_citation_journal_id_ASTM IVNMAW
_cod_data_source_file boron0-1_151.cif
_cod_data_source_block B1Co1.56Re1.44
_cod_original_cell_volume 348.8528
_cod_original_sg_symbol_Hall '-P 4bc (x+1/4,y+1/4,z+1/4)'
_cod_original_formula_sum 'B1 Co1.56 Re1.44'
_cod_database_code 1511059

loop_
_symmetry_equiv_pos_as_xyz
x,y,z
-y+1/2,x+1/2,z+1/2
-x,-y,z
y+1/2,-x+1/2,z+1/2
-x+1/2,-y+1/2,-z+1/2
y,-x,-z
x+1/2,y+1/2,-z+1/2
-y,x,-z

loop_
_atom_site_label
_atom_site_type_symbol
_atom_site_fract_x
_atom_site_fract_y
_atom_site_fract_z
_atom_site_occupancy
_atom_site_U_iso_or_equiv
Re3 Re 0.0742 0.5317 0.2424 0.48 0.0
Co2 Co 0.1115 0.2813 0.5187 0.52 0.0
B1 B 0.045 0.2949 0.016 1 0.0
Re1 Re 0.1678 0.6422 0.7312 0.48 0.0
Co1 Co 0.1678 0.6422 0.7312 0.52 0.0
Co3 Co 0.0742 0.5317 0.2424 0.52 0.0
Re2 Re 0.1115 0.2813 0.5187 0.48 0.0
